data_2229159
loop_
_publ_author_name
'Razak, Ibrahim Abdul'
'Chantrapromma, Suchada'
'Salae, Abdul Wahab'
'Fun, Hoong-Kun'

_publ_section_title
;
 11,12-Dihydroxy-10,6,8,11,13-icetexapentan-1-one
;
_journal_coeditor_code NG5091
_journal_issue 2
_journal_name_full 'Acta Crystallographica Section E'
_journal_page_first o256
_journal_page_last o257
_journal_paper_doi 10.1107/S1600536810053754
_journal_volume 67
_journal_year 2011
_chemical_formula_iupac 'C20 H24 O3'
_chemical_formula_moiety 'C20 H24 O3'
_chemical_formula_sum 'C20 H24 O3'
_chemical_formula_weight 312.39
_chemical_name_common
;
11,12-Dihydroxy-10,6,8,11,13-icetexapentane-1-one
;
_chemical_name_systematic
;
14,15-dihydroxy-7,7-dimethyl-13-(propan-2-yl)tricyclo[9.4.0.0^3,8^]pentadeca-
1(11),3(8),9,12,14-pentaen-4-one
;
_space_group_IT_number 15
_symmetry_cell_setting monoclinic
_symmetry_space_group_name_Hall '-C 2yc'
_symmetry_space_group_name_H-M 'C 1 2/c 1'
_atom_sites_solution_hydrogens geom
_atom_sites_solution_primary direct
_atom_sites_solution_secondary difmap
_audit_creation_method SHELXL-97
_cell_angle_alpha 90.00
_cell_angle_beta 108.683(2)
_cell_angle_gamma 90.00
_cell_formula_units_Z 8
_cell_length_a 25.1090(9)
_cell_length_b 9.4317(3)
_cell_length_c 14.9609(4)
_cell_measurement_reflns_used 7404
_cell_measurement_temperature 100
_cell_measurement_theta_max 35.00
_cell_measurement_theta_min 2.32
_cell_volume 3356.35(19)
_computing_cell_refinement 'SAINT (Bruker, 2005)'
_computing_data_collection 'APEX2 (Bruker, 2005)'
_computing_data_reduction 'SAINT (Bruker, 2005)'
_computing_molecular_graphics 'SHELXTL (Sheldrick, 2008)'
_computing_publication_material
;
SHELXTL (Sheldrick, 2008) and PLATON (Spek, 2009)
;
_computing_structure_refinement 'SHELXTL (Sheldrick, 2008)'
_computing_structure_solution 'SHELXTL (Sheldrick, 2008)'
_diffrn_ambient_temperature 100
_diffrn_measured_fraction_theta_full 1.000
_diffrn_measured_fraction_theta_max 1.000
_diffrn_measurement_device_type 'Bruker APEXII CCD area-detector'
_diffrn_measurement_method '\f and \w scans'
_diffrn_radiation_monochromator graphite
_diffrn_radiation_source 'sealed tube'
_diffrn_radiation_type MoK\a
_diffrn_radiation_wavelength 0.71073
_diffrn_reflns_av_R_equivalents 0.0287
_diffrn_reflns_av_sigmaI/netI 0.0171
_diffrn_reflns_limit_h_max 40
_diffrn_reflns_limit_h_min -38
_diffrn_reflns_limit_k_max 15
_diffrn_reflns_limit_k_min -14
_diffrn_reflns_limit_l_max 24
_diffrn_reflns_limit_l_min -24
_diffrn_reflns_number 60861
_diffrn_reflns_theta_full 35.00
_diffrn_reflns_theta_max 35.00
_diffrn_reflns_theta_min 2.32
_diffrn_standards_number 0
_exptl_absorpt_coefficient_mu 0.082
_exptl_absorpt_correction_T_max 0.9771
_exptl_absorpt_correction_T_min 0.9528
_exptl_absorpt_correction_type multi-scan
_exptl_absorpt_process_details '(SADABS; Bruker, 2005)'
_exptl_crystal_colour Yellow
_exptl_crystal_density_diffrn 1.236
_exptl_crystal_density_method 'not measured'
_exptl_crystal_description Needle
_exptl_crystal_F_000 1344
_exptl_crystal_size_max 0.60
_exptl_crystal_size_mid 0.32
_exptl_crystal_size_min 0.28
_refine_diff_density_max 0.480
_refine_diff_density_min -0.207
_refine_ls_extinction_method none
_refine_ls_goodness_of_fit_ref 1.027
_refine_ls_hydrogen_treatment refall
_refine_ls_matrix_type full
_refine_ls_number_parameters 304
_refine_ls_number_reflns 7404
_refine_ls_number_restraints 0
_refine_ls_restrained_S_all 1.027
_refine_ls_R_factor_all 0.0507
_refine_ls_R_factor_gt 0.0421
_refine_ls_shift/su_max 0.001
_refine_ls_shift/su_mean 0.001
_refine_ls_structure_factor_coef Fsqd
_refine_ls_weighting_details 'calc w=1/[\s^2^(Fo^2^)+(0.0755P)^2^+1.0087P] where P=(Fo^2^+2Fc^2^)/3'
_refine_ls_weighting_scheme calc
_refine_ls_wR_factor_gt 0.1180
_refine_ls_wR_factor_ref 0.1253
_reflns_number_gt 6198
_reflns_number_total 7404
_reflns_threshold_expression I>2\s(I)
_cod_data_source_file ng5091.cif
_cod_data_source_block I
_cod_original_sg_symbol_H-M 'C 2/c'
_cod_database_code 2229159
_cod_database_fobs_code 2229159

loop_
_symmetry_equiv_pos_as_xyz
'x, y, z'
'-x, y, -z+1/2'
'x+1/2, y+1/2, z'
'-x+1/2, y+1/2, -z+1/2'
'-x, -y, -z'
'x, -y, z-1/2'
'-x+1/2, -y+1/2, -z'
'x+1/2, -y+1/2, z-1/2'

loop_
_atom_site_type_symbol
_atom_site_label
_atom_site_fract_x
_atom_site_fract_y
_atom_site_fract_z
_atom_site_U_iso_or_equiv
_atom_site_adp_type
_atom_site_calc_flag
_atom_site_refinement_flags
_atom_site_occupancy
_atom_site_disorder_assembly
_atom_site_disorder_group
O O1 0.34135(2) 0.18997(7) 0.45441(4) 0.02727(13) Uani d . 1 . .
O O2 0.22121(2) 0.14713(6) 0.42998(3) 0.02042(11) Uani d . 1 . .
H H1O2 0.2573(7) 0.1602(17) 0.4448(11) 0.048(4) Uiso d . 1 . .
O O3 0.11523(2) 0.24175(6) 0.35038(3) 0.01917(10) Uani d . 1 . .
H H1O3 0.1377(6) 0.2421(15) 0.4088(10) 0.041(4) Uiso d . 1 . .
C C1 0.35660(3) 0.18067(8) 0.38355(5) 0.02009(13) Uani d . 1 . .
C C2 0.40308(3) 0.27126(10) 0.37203(6) 0.02604(15) Uani d . 1 . .
H H2A 0.4322(6) 0.2867(15) 0.4357(10) 0.038(3) Uiso d . 1 . .
H H2B 0.3867(6) 0.3655(16) 0.3534(10) 0.040(3) Uiso d . 1 . .
C C3 0.42779(3) 0.20818(9) 0.30042(6) 0.02461(14) Uani d . 1 . .
H H3A 0.4475(5) 0.1170(14) 0.3235(9) 0.031(3) Uiso d . 1 . .
H H3B 0.4575(6) 0.2728(14) 0.2903(9) 0.035(3) Uiso d . 1 . .
C C4 0.38338(3) 0.17810(8) 0.20403(5) 0.01959(12) Uani d . 1 . .
C C5 0.33387(3) 0.09795(7) 0.21853(5) 0.01718(11) Uani d . 1 . .
C C6 0.29158(3) 0.04077(8) 0.13478(5) 0.02060(13) Uani d . 1 . .
H H6A 0.3058(5) 0.0138(14) 0.0831(9) 0.030(3) Uiso d . 1 . .
C C7 0.23475(3) 0.03856(8) 0.11708(5) 0.02164(13) Uani d . 1 . .
H H7A 0.2123(5) 0.0114(13) 0.0533(8) 0.027(3) Uiso d . 1 . .
C C8 0.20317(3) 0.08458(7) 0.17837(4) 0.01703(11) Uani d . 1 . .
C C9 0.22671(3) 0.07722(7) 0.27714(4) 0.01548(11) Uani d . 1 . .
C C10 0.32690(3) 0.08736(7) 0.30526(4) 0.01682(11) Uani d . 1 . .
C C11 0.19897(3) 0.14125(7) 0.33345(4) 0.01495(11) Uani d . 1 . .
C C12 0.14429(3) 0.19365(7) 0.29375(4) 0.01505(11) Uani d . 1 . .
C C13 0.11813(3) 0.19232(7) 0.19542(4) 0.01734(11) Uani d . 1 . .
C C14 0.14864(3) 0.14018(8) 0.13931(5) 0.01940(12) Uani d . 1 . .
H H14A 0.1327(5) 0.1435(13) 0.0691(8) 0.029(3) Uiso d . 1 . .
C C15 0.05752(3) 0.24151(8) 0.15458(5) 0.02181(13) Uani d . 1 . .
H H15A 0.0487(6) 0.3020(16) 0.2035(10) 0.043(4) Uiso d . 1 . .
C C16 0.01786(3) 0.11352(11) 0.13660(7) 0.03109(18) Uani d . 1 . .
H H16A 0.0246(6) 0.0563(16) 0.0858(10) 0.041(3) Uiso d . 1 . .
H H16B -0.0208(6) 0.1452(14) 0.1209(10) 0.038(3) Uiso d . 1 . .
H H16C 0.0246(6) 0.0539(16) 0.1939(10) 0.043(4) Uiso d . 1 . .
C C17 0.04657(4) 0.32889(10) 0.06447(7) 0.03084(17) Uani d . 1 . .
H H17A 0.0749(7) 0.4078(17) 0.0732(11) 0.051(4) Uiso d . 1 . .
H H17B 0.0075(6) 0.3743(15) 0.0475(10) 0.040(3) Uiso d . 1 . .
H H17C 0.0477(6) 0.2691(16) 0.0078(10) 0.043(4) Uiso d . 1 . .
C C18 0.41211(4) 0.08869(9) 0.14665(6) 0.02682(15) Uani d . 1 . .
H H18A 0.3865(6) 0.0729(15) 0.0807(10) 0.036(3) Uiso d . 1 . .
H H18B 0.4239(6) -0.0029(16) 0.1787(9) 0.039(3) Uiso d . 1 . .
H H18C 0.4464(5) 0.1393(14) 0.1442(9) 0.034(3) Uiso d . 1 . .
C C19 0.36195(4) 0.31667(9) 0.15095(7) 0.03147(17) Uani d . 1 . .
H H19A 0.3940(6) 0.3712(17) 0.1398(11) 0.048(4) Uiso d . 1 . .
H H19B 0.3440(6) 0.3764(17) 0.1896(10) 0.045(4) Uiso d . 1 . .
H H19C 0.3354(6) 0.2977(15) 0.0893(10) 0.037(3) Uiso d . 1 . .
C C20 0.28082(3) -0.00267(7) 0.31829(5) 0.01867(12) Uani d . 1 . .
H H20A 0.2799(5) -0.0936(12) 0.2844(8) 0.022(3) Uiso d . 1 . .
H H20B 0.2880(4) -0.0209(12) 0.3870(8) 0.022(2) Uiso d . 1 . .

loop_
_atom_site_aniso_label
_atom_site_aniso_U_11
_atom_site_aniso_U_22
_atom_site_aniso_U_33
_atom_site_aniso_U_12
_atom_site_aniso_U_13
_atom_site_aniso_U_23
O1 0.0226(2) 0.0428(3) 0.0156(2) 0.0040(2) 0.00490(18) -0.0048(2)
O2 0.0181(2) 0.0313(3) 0.01191(19) 0.00406(19) 0.00491(16) 0.00394(17)
O3 0.0166(2) 0.0264(2) 0.0148(2) 0.00275(17) 0.00536(16) -0.00128(17)
C1 0.0154(3) 0.0273(3) 0.0159(3) 0.0042(2) 0.0026(2) -0.0018(2)
C2 0.0178(3) 0.0336(4) 0.0254(3) -0.0039(3) 0.0051(2) -0.0100(3)
C3 0.0174(3) 0.0287(4) 0.0284(3) -0.0002(2) 0.0082(2) -0.0037(3)
C4 0.0206(3) 0.0185(3) 0.0220(3) 0.0002(2) 0.0100(2) -0.0002(2)
C5 0.0178(3) 0.0177(3) 0.0167(2) 0.0012(2) 0.0065(2) -0.0009(2)
C6 0.0210(3) 0.0246(3) 0.0174(3) 0.0002(2) 0.0078(2) -0.0051(2)
C7 0.0210(3) 0.0267(3) 0.0172(3) 0.0002(2) 0.0061(2) -0.0069(2)
C8 0.0169(2) 0.0185(3) 0.0154(2) -0.0007(2) 0.0048(2) -0.0037(2)
C9 0.0155(2) 0.0155(2) 0.0158(2) 0.00006(19) 0.00547(19) 0.00067(19)
C10 0.0154(2) 0.0197(3) 0.0151(2) 0.0027(2) 0.00442(19) 0.0006(2)
C11 0.0157(2) 0.0166(2) 0.0127(2) 0.00038(19) 0.00469(18) 0.00190(19)
C12 0.0152(2) 0.0160(2) 0.0140(2) -0.00001(19) 0.00473(19) -0.00030(18)
C13 0.0156(2) 0.0200(3) 0.0147(2) 0.0005(2) 0.00235(19) -0.0028(2)
C14 0.0182(3) 0.0241(3) 0.0143(2) -0.0001(2) 0.0030(2) -0.0046(2)
C15 0.0183(3) 0.0285(3) 0.0157(3) 0.0051(2) 0.0013(2) -0.0036(2)
C16 0.0164(3) 0.0421(5) 0.0334(4) -0.0012(3) 0.0060(3) 0.0097(3)
C17 0.0259(4) 0.0298(4) 0.0305(4) 0.0017(3) 0.0002(3) 0.0083(3)
C18 0.0278(3) 0.0259(3) 0.0338(4) -0.0016(3) 0.0198(3) -0.0033(3)
C19 0.0345(4) 0.0222(3) 0.0384(4) 0.0030(3) 0.0126(4) 0.0088(3)
C20 0.0184(3) 0.0186(3) 0.0201(3) 0.0032(2) 0.0077(2) 0.0038(2)

loop_
_atom_type_symbol
_atom_type_description
_atom_type_scat_dispersion_real
_atom_type_scat_dispersion_imag
_atom_type_scat_source
C C 0.0033 0.0016 'International Tables Vol C Tables 4.2.6.8 and 6.1.1.4'
H H 0.0000 0.0000 'International Tables Vol C Tables 4.2.6.8 and 6.1.1.4'
O O 0.0106 0.0060 'International Tables Vol C Tables 4.2.6.8 and 6.1.1.4'

loop_
_geom_angle_atom_site_label_1
_geom_angle_atom_site_label_2
_geom_angle_atom_site_label_3
_geom_angle_site_symmetry_1
_geom_angle_site_symmetry_3
_geom_angle
_geom_angle_publ_flag
C11 O2 H1O2 . . 108.3(10) ?
C12 O3 H1O3 . . 108.7(9) ?
O1 C1 C10 . . 120.59(7) ?
O1 C1 C2 . . 121.49(7) ?
C10 C1 C2 . . 117.78(6) ?
C1 C2 C3 . . 111.47(6) ?
C1 C2 H2A . . 109.2(8) ?
C3 C2 H2A . . 112.7(8) ?
C1 C2 H2B . . 106.1(8) ?
C3 C2 H2B . . 112.5(8) ?
H2A C2 H2B . . 104.4(11) ?
C2 C3 C4 . . 113.28(6) ?
C2 C3 H3A . . 111.3(7) ?
C4 C3 H3A . . 107.2(7) ?
C2 C3 H3B . . 110.9(7) ?
C4 C3 H3B . . 108.5(7) ?
H3A C3 H3B . . 105.3(10) ?
C5 C4 C19 . . 109.16(6) ?
C5 C4 C18 . . 110.87(6) ?
C19 C4 C18 . . 109.12(7) ?
C5 C4 C3 . . 109.63(6) ?
C19 C4 C3 . . 110.87(7) ?
C18 C4 C3 . . 107.17(6) ?
C10 C5 C6 . . 120.53(6) ?
C10 C5 C4 . . 121.86(6) ?
C6 C5 C4 . . 117.47(6) ?
C7 C6 C5 . . 126.80(6) ?
C7 C6 H6A . . 117.7(7) ?
C5 C6 H6A . . 114.9(7) ?
C6 C7 C8 . . 128.23(6) ?
C6 C7 H7A . . 115.8(7) ?
C8 C7 H7A . . 115.7(7) ?
C9 C8 C14 . . 118.71(6) ?
C9 C8 C7 . . 121.08(6) ?
C14 C8 C7 . . 120.20(6) ?
C11 C9 C8 . . 119.44(6) ?
C11 C9 C20 . . 122.14(6) ?
C8 C9 C20 . . 118.41(6) ?
C5 C10 C1 . . 121.89(6) ?
C5 C10 C20 . . 120.26(6) ?
C1 C10 C20 . . 116.97(6) ?
O2 C11 C9 . . 122.74(6) ?
O2 C11 C12 . . 116.45(5) ?
C9 C11 C12 . . 120.63(6) ?
O3 C12 C11 . . 120.14(5) ?
O3 C12 C13 . . 119.36(6) ?
C11 C12 C13 . . 120.46(6) ?
C14 C13 C12 . . 118.06(6) ?
C14 C13 C15 . . 122.54(6) ?
C12 C13 C15 . . 119.35(6) ?
C13 C14 C8 . . 122.04(6) ?
C13 C14 H14A . . 120.7(7) ?
C8 C14 H14A . . 117.3(7) ?
C13 C15 C17 . . 113.17(6) ?
C13 C15 C16 . . 109.93(6) ?
C17 C15 C16 . . 110.29(6) ?
C13 C15 H15A . . 107.8(8) ?
C17 C15 H15A . . 108.4(9) ?
C16 C15 H15A . . 107.0(9) ?
C15 C16 H16A . . 107.6(8) ?
C15 C16 H16B . . 110.0(8) ?
H16A C16 H16B . . 112.7(11) ?
C15 C16 H16C . . 111.9(8) ?
H16A C16 H16C . . 109.3(12) ?
H16B C16 H16C . . 105.3(11) ?
C15 C17 H17A . . 111.3(9) ?
C15 C17 H17B . . 109.3(8) ?
H17A C17 H17B . . 107.7(12) ?
C15 C17 H17C . . 112.8(8) ?
H17A C17 H17C . . 108.0(12) ?
H17B C17 H17C . . 107.6(11) ?
C4 C18 H18A . . 111.3(8) ?
C4 C18 H18B . . 109.3(8) ?
H18A C18 H18B . . 110.3(11) ?
C4 C18 H18C . . 108.9(8) ?
H18A C18 H18C . . 109.0(10) ?
H18B C18 H18C . . 108.0(11) ?
C4 C19 H19A . . 110.6(9) ?
C4 C19 H19B . . 109.0(9) ?
H19A C19 H19B . . 109.6(12) ?
C4 C19 H19C . . 110.9(8) ?
H19A C19 H19C . . 106.1(12) ?
H19B C19 H19C . . 110.6(12) ?
C10 C20 C9 . . 107.30(5) ?
C10 C20 H20A . . 108.4(6) ?
C9 C20 H20A . . 110.8(6) ?
C10 C20 H20B . . 109.8(6) ?
C9 C20 H20B . . 110.4(6) ?
H20A C20 H20B . . 110.1(9) ?

loop_
_geom_bond_atom_site_label_1
_geom_bond_atom_site_label_2
_geom_bond_site_symmetry_2
_geom_bond_distance
_geom_bond_publ_flag
O1 C1 . 1.2403(9) ?
O2 C11 . 1.3725(8) ?
O2 H1O2 . 0.869(16) ?
O3 C12 . 1.3610(8) ?
O3 H1O3 . 0.875(14) ?
C1 C10 . 1.4638(10) ?
C1 C2 . 1.5003(11) ?
C2 C3 . 1.5208(11) ?
C2 H2A . 1.008(14) ?
C2 H2B . 0.982(15) ?
C3 C4 . 1.5406(11) ?
C3 H3A . 0.996(13) ?
C3 H3B . 1.011(13) ?
C4 C5 . 1.5286(10) ?
C4 C19 . 1.5345(11) ?
C4 C18 . 1.5379(10) ?
C5 C10 . 1.3674(9) ?
C5 C6 . 1.4615(10) ?
C6 C7 . 1.3655(10) ?
C6 H6A . 0.984(12) ?
C7 C8 . 1.4574(9) ?
C7 H7A . 0.975(12) ?
C8 C9 . 1.4065(9) ?
C8 C14 . 1.4068(9) ?
C9 C11 . 1.3912(9) ?
C9 C20 . 1.5022(9) ?
C10 C20 . 1.4976(9) ?
C11 C12 . 1.3998(9) ?
C12 C13 . 1.4058(9) ?
C13 C14 . 1.3948(9) ?
C13 C15 . 1.5196(9) ?
C14 H14A . 0.997(12) ?
C15 C17 . 1.5280(12) ?
C15 C16 . 1.5329(12) ?
C15 H15A . 1.006(15) ?
C16 H16A . 0.989(14) ?
C16 H16B . 0.969(14) ?
C16 H16C . 0.993(15) ?
C17 H17A . 1.008(16) ?
C17 H17B . 1.026(14) ?
C17 H17C . 1.026(15) ?
C18 H18A . 1.001(13) ?
C18 H18B . 0.987(15) ?
C18 H18C . 0.996(13) ?
C19 H19A . 1.013(15) ?
C19 H19B . 1.011(15) ?
C19 H19C . 0.966(14) ?
C20 H20A . 0.993(11) ?
C20 H20B . 1.000(11) ?

loop_
_geom_hbond_atom_site_label_D
_geom_hbond_atom_site_label_H
_geom_hbond_atom_site_label_A
_geom_hbond_site_symmetry_A
_geom_hbond_distance_DH
_geom_hbond_distance_HA
_geom_hbond_distance_DA
_geom_hbond_angle_DHA
_geom_hbond_publ_flag
O2 H1O2 O1 1_555 0.870(18) 2.088(18) 2.9479(8) 169.8(15) y
O2 H1O2 O2 7_556 0.870(18) 2.541(16) 2.8818(7) 104.3(12) y
O3 H1O3 O2 1_555 0.875(14) 2.208(16) 2.6955(7) 114.9(12) y
O3 H1O3 O1 7_556 0.875(14) 2.046(14) 2.8448(7) 151.3(14) y
C7 H7A O2 6_555 0.974(12) 2.440(12) 3.2262(9) 137.5(10) y
C15 H15A O3 1_555 1.007(15) 2.364(15) 2.8216(8) 106.6(10) y
C18 H18B O3 4_545 0.986(15) 2.585(15) 3.3467(10) 134.1(11) y
C19 H19B Cg1 6_555 1.011(15) 2.798(16) 3.7130(10) 150.8(12) y
C20 H20A Cg1 6_545 0.993(11) 2.847(12) 3.7506(8) 151.6(9) y

loop_
_geom_torsion_atom_site_label_1
_geom_torsion_atom_site_label_2
_geom_torsion_atom_site_label_3
_geom_torsion_atom_site_label_4
_geom_torsion_site_symmetry_1
_geom_torsion_site_symmetry_2
_geom_torsion_site_symmetry_3
_geom_torsion_site_symmetry_4
_geom_torsion
_geom_torsion_publ_flag
O1 C1 C2 C3 . . . . 160.07(7) ?
C10 C1 C2 C3 . . . . -24.13(10) ?
C1 C2 C3 C4 . . . . 54.32(9) ?
C2 C3 C4 C5 . . . . -48.51(9) ?
C2 C3 C4 C19 . . . . 72.08(9) ?
C2 C3 C4 C18 . . . . -168.92(7) ?
C19 C4 C5 C10 . . . . -108.14(8) ?
C18 C4 C5 C10 . . . . 131.62(7) ?
C3 C4 C5 C10 . . . . 13.49(9) ?
C19 C4 C5 C6 . . . . 67.64(8) ?
C18 C4 C5 C6 . . . . -52.61(8) ?
C3 C4 C5 C6 . . . . -170.74(6) ?
C10 C5 C6 C7 . . . . 35.04(12) ?
C4 C5 C6 C7 . . . . -140.79(8) ?
C5 C6 C7 C8 . . . . -3.68(14) ?
C6 C7 C8 C9 . . . . -29.82(12) ?
C6 C7 C8 C14 . . . . 148.89(8) ?
C14 C8 C9 C11 . . . . -8.32(10) ?
C7 C8 C9 C11 . . . . 170.41(6) ?
C14 C8 C9 C20 . . . . 170.51(6) ?
C7 C8 C9 C20 . . . . -10.77(9) ?
C6 C5 C10 C1 . . . . -159.14(6) ?
C4 C5 C10 C1 . . . . 16.50(10) ?
C6 C5 C10 C20 . . . . 9.77(10) ?
C4 C5 C10 C20 . . . . -174.58(6) ?
O1 C1 C10 C5 . . . . 164.85(7) ?
C2 C1 C10 C5 . . . . -10.99(10) ?
O1 C1 C10 C20 . . . . -4.42(10) ?
C2 C1 C10 C20 . . . . 179.74(6) ?
C8 C9 C11 O2 . . . . -175.30(6) ?
C20 C9 C11 O2 . . . . 5.92(10) ?
C8 C9 C11 C12 . . . . 9.76(9) ?
C20 C9 C11 C12 . . . . -169.02(6) ?
O2 C11 C12 O3 . . . . -2.53(9) ?
C9 C11 C12 O3 . . . . 172.71(6) ?
O2 C11 C12 C13 . . . . 179.82(6) ?
C9 C11 C12 C13 . . . . -4.93(10) ?
O3 C12 C13 C14 . . . . -178.92(6) ?
C11 C12 C13 C14 . . . . -1.26(10) ?
O3 C12 C13 C15 . . . . -1.36(10) ?
C11 C12 C13 C15 . . . . 176.30(6) ?
C12 C13 C14 C8 . . . . 2.58(11) ?
C15 C13 C14 C8 . . . . -174.89(7) ?
C9 C8 C14 C13 . . . . 2.18(10) ?
C7 C8 C14 C13 . . . . -176.55(7) ?
C14 C13 C15 C17 . . . . -42.19(10) ?
C12 C13 C15 C17 . . . . 140.37(7) ?
C14 C13 C15 C16 . . . . 81.62(9) ?
C12 C13 C15 C16 . . . . -95.82(8) ?
C5 C10 C20 C9 . . . . -75.85(8) ?
C1 C10 C20 C9 . . . . 93.60(7) ?
C11 C9 C20 C10 . . . . -106.68(7) ?
C8 C9 C20 C10 . . . . 74.52(7) ?
